data_2103123
loop_
_publ_author_name
'Herbst-Irmer, Regine'
'Sheldrick, George M.'

_publ_section_title
;
 Refinement of obverse/reverse twins
;
_journal_coden_ASTM ASBSDK
_journal_issue 3
_journal_name_full
;
 Acta Crystallographica, Section B: Structural Science
;
_journal_page_first 477
_journal_page_last 481
_journal_paper_doi 10.1107/S0108768102001039
_journal_volume 58
_journal_year 2002
_chemical_formula_sum 'C24 H54 O3 Si3'
_chemical_formula_weight 474.94
_chemical_name_systematic
;
 ?
;
_space_group_IT_number 167
_symmetry_cell_setting trigonal
_symmetry_space_group_name_Hall '-R 3 2"c'
_symmetry_space_group_name_H-M 'R -3 c :H'
_atom_sites_solution_hydrogens geom
_atom_sites_solution_primary direct
_atom_sites_solution_secondary difmap
_audit_creation_method SHELXL-97
_cell_angle_alpha 90.00
_cell_angle_beta 90.00
_cell_angle_gamma 120.00
_cell_formula_units_Z 6
_cell_length_a 10.0793(7)
_cell_length_b 10.0793(7)
_cell_length_c 48.409(4)
_cell_measurement_reflns_used 849
_cell_measurement_temperature 133(2)
_cell_measurement_theta_max 25
_cell_measurement_theta_min 2.5
_cell_volume 4259.1(6)
_computing_cell_refinement 'Siemens SAINT (V. 4.050, Siemens 1996)'
_computing_data_collection 'Siemens SMART (V. 4.202, Siemens 1996)'
_computing_data_reduction 'Siemens SAINT (V. 4.050, Siemens 1996)'
_computing_molecular_graphics 'Bruker AXS SHELXTL (V. 5.10)'
_computing_publication_material 'SHELXL-97 (Sheldrick, 1997)'
_computing_structure_refinement 'SHELXL-97 (Sheldrick, 1997)'
_computing_structure_solution 'SHELXS-97 (Sheldrick, 1990)'
_diffrn_ambient_temperature 133(2)
_diffrn_detector_area_resol_mean '8.192 pixels/mm'
_diffrn_measured_fraction_theta_full 0.993
_diffrn_measured_fraction_theta_max 0.993
_diffrn_measurement_device_type 'Stoe-Siemens-Huber four circle diffractometer'
_diffrn_measurement_method 'phi scan'
_diffrn_radiation_monochromator graphite
_diffrn_radiation_source 'fine-focus sealed tube'
_diffrn_radiation_type MoK\a
_diffrn_radiation_wavelength 0.71073
_diffrn_reflns_av_R_equivalents 0.037
_diffrn_reflns_av_sigmaI/netI 0.0203
_diffrn_reflns_limit_h_max 9
_diffrn_reflns_limit_h_min -10
_diffrn_reflns_limit_k_max 11
_diffrn_reflns_limit_k_min -11
_diffrn_reflns_limit_l_max 57
_diffrn_reflns_limit_l_min 0
_diffrn_reflns_number 47973
_diffrn_reflns_theta_full 25.17
_diffrn_reflns_theta_max 25.17
_diffrn_reflns_theta_min 2.48
_exptl_absorpt_coefficient_mu 0.188
_exptl_absorpt_correction_type multi-scan
_exptl_crystal_density_diffrn 1.111
_exptl_crystal_density_method 'not measured'
_exptl_crystal_F_000 1584
_refine_diff_density_max 0.388
_refine_diff_density_min -0.333
_refine_ls_extinction_method none
_refine_ls_goodness_of_fit_ref 1.111
_refine_ls_hydrogen_treatment mixed
_refine_ls_matrix_type full
_refine_ls_number_parameters 51
_refine_ls_number_reflns 849
_refine_ls_number_restraints 0
_refine_ls_restrained_S_all 1.111
_refine_ls_R_factor_all 0.0425
_refine_ls_R_factor_gt 0.0349
_refine_ls_shift/su_max 0.000
_refine_ls_shift/su_mean 0.000
_refine_ls_structure_factor_coef Fsqd
_refine_ls_weighting_details 'calc w=1/[\s^2^(Fo^2^)+(0.0527P)^2^+2.7315P] where P=(Fo^2^+2Fc^2^)/3'
_refine_ls_weighting_scheme calc
_refine_ls_wR_factor_gt 0.0875
_refine_ls_wR_factor_ref 0.0903
_reflns_number_gt 751
_reflns_number_total 849
_reflns_threshold_expression >2sigma(I)
_cod_data_source_file jz0014.cif
_cod_original_sg_symbol_H-M R-3c
_cod_database_code 2103123

loop_
_symmetry_equiv_pos_as_xyz
'x, y, z'
'-y, x-y, z'
'-x+y, -x, z'
'y, x, -z+1/2'
'x-y, -y, -z+1/2'
'-x, -x+y, -z+1/2'
'x+2/3, y+1/3, z+1/3'
'-y+2/3, x-y+1/3, z+1/3'
'-x+y+2/3, -x+1/3, z+1/3'
'y+2/3, x+1/3, -z+5/6'
'x-y+2/3, -y+1/3, -z+5/6'
'-x+2/3, -x+y+1/3, -z+5/6'
'x+1/3, y+2/3, z+2/3'
'-y+1/3, x-y+2/3, z+2/3'
'-x+y+1/3, -x+2/3, z+2/3'
'y+1/3, x+2/3, -z+7/6'
'x-y+1/3, -y+2/3, -z+7/6'
'-x+1/3, -x+y+2/3, -z+7/6'
'-x, -y, -z'
'y, -x+y, -z'
'x-y, x, -z'
'-y, -x, z-1/2'
'-x+y, y, z-1/2'
'x, x-y, z-1/2'
'-x+2/3, -y+1/3, -z+1/3'
'y+2/3, -x+y+1/3, -z+1/3'
'x-y+2/3, x+1/3, -z+1/3'
'-y+2/3, -x+1/3, z-1/6'
'-x+y+2/3, y+1/3, z-1/6'
'x+2/3, x-y+1/3, z-1/6'
'-x+1/3, -y+2/3, -z+2/3'
'y+1/3, -x+y+2/3, -z+2/3'
'x-y+1/3, x+2/3, -z+2/3'
'-y+1/3, -x+2/3, z+1/6'
'-x+y+1/3, y+2/3, z+1/6'
'x+1/3, x-y+2/3, z+1/6'

loop_
_atom_site_label
_atom_site_fract_x
_atom_site_fract_y
_atom_site_fract_z
_atom_site_U_iso_or_equiv
_atom_site_adp_type
_atom_site_calc_flag
_atom_site_refinement_flags
_atom_site_occupancy
_atom_site_type_symbol
Si 0.84589(6) 0.3333 0.0833 0.0157(2) Uani d S 1 Si
O 0.6667 0.17946(18) 0.0833 0.0259(5) Uani d S 1 O
C3 1.0225(2) 0.2288(2) 0.05245(4) 0.0285(5) Uani d . 1 C
H3A 1.0699 0.2298 0.0347 0.043 Uiso calc R 1 H
H3B 0.9403 0.1244 0.0565 0.043 Uiso calc R 1 H
H3C 1.0999 0.2637 0.0671 0.043 Uiso calc R 1 H
C2 1.0871(2) 0.5007(2) 0.04538(4) 0.0275(5) Uani d . 1 C
H2A 1.1412 0.5020 0.0285 0.041 Uiso calc R 1 H
H2B 1.1588 0.5352 0.0610 0.041 Uiso calc R 1 H
H2C 1.0452 0.5693 0.0432 0.041 Uiso calc R 1 H
C 0.9555(2) 0.3364(2) 0.05089(3) 0.0201(4) Uani d . 1 C
C1 0.8500(2) 0.2840(2) 0.02550(4) 0.0275(5) Uani d . 1 C
H1A 0.8036 0.3488 0.0234 0.041 Uiso calc R 1 H
H1B 0.7691 0.1771 0.0280 0.041 Uiso calc R 1 H
H1C 0.9098 0.2925 0.0090 0.041 Uiso calc R 1 H

loop_
_atom_site_aniso_label
_atom_site_aniso_U_11
_atom_site_aniso_U_22
_atom_site_aniso_U_33
_atom_site_aniso_U_12
_atom_site_aniso_U_13
_atom_site_aniso_U_23
Si 0.0160(3) 0.0144(4) 0.0161(3) 0.00718(18) 0.00040(13) 0.0008(3)
O 0.0222(10) 0.0277(8) 0.0261(9) 0.0111(5) 0.0001(7) 0.0001(4)
C3 0.0323(11) 0.0282(11) 0.0305(10) 0.0195(10) 0.0067(8) 0.0026(8)
C2 0.0257(11) 0.0258(11) 0.0289(9) 0.0114(9) 0.0084(8) 0.0080(8)
C 0.0203(10) 0.0184(9) 0.0220(8) 0.0100(8) 0.0039(7) 0.0015(7)
C1 0.0295(11) 0.0328(11) 0.0205(9) 0.0157(9) 0.0028(8) -0.0013(8)

loop_
_atom_type_symbol
_atom_type_description
_atom_type_scat_dispersion_real
_atom_type_scat_dispersion_imag
_atom_type_scat_source
C C 0.0033 0.0016 'International Tables Vol C Tables 4.2.6.8 and 6.1.1.4'
H H 0.0000 0.0000 'International Tables Vol C Tables 4.2.6.8 and 6.1.1.4'
O O 0.0106 0.0060 'International Tables Vol C Tables 4.2.6.8 and 6.1.1.4'
Si Si 0.0817 0.0704 'International Tables Vol C Tables 4.2.6.8 and 6.1.1.4'

loop_
_geom_angle_atom_site_label_1
_geom_angle_atom_site_label_2
_geom_angle_atom_site_label_3
_geom_angle_site_symmetry_1
_geom_angle_site_symmetry_3
_geom_angle
O Si O . 2_655 104.98(12)
O Si C . 17_554 109.63(6)
O Si C 2_655 17_554 110.99(6)
O Si C . . 110.99(6)
O Si C 2_655 . 109.63(6)
C Si C 17_554 . 110.49(11)
Si O Si . 3_665 135.02(12)
C1 C C3 . . 105.60(14)
C1 C C2 . . 107.87(14)
C3 C C2 . . 108.69(15)
C1 C Si . . 110.88(12)
C3 C Si . . 113.70(12)
C2 C Si . . 109.86(11)

loop_
_geom_bond_atom_site_label_1
_geom_bond_atom_site_label_2
_geom_bond_site_symmetry_2
_geom_bond_distance
Si O . 1.6932(8)
Si O 2_655 1.6932(8)
Si C 17_554 1.9115(16)
Si C . 1.9116(16)
O Si 3_665 1.6932(8)
C3 C . 1.539(2)
C2 C . 1.542(2)
C C1 . 1.536(2)
